data_1511679
loop_
_publ_author_name
'Mikhailenko, S.I.'
'Yarmolyuk, Ya.P.'
'Kuz'ma, Yu.B.'
'Kotur, B.Ya.'

_publ_section_title
;
 The crystal structure of boride La2 Re3 B7
;
_journal_name_full
;
Dopovidi Akademii Nauk Ukrains'koi RSR, Seriya B: Geologichni, Khimichni ta
 Biologichni Nauki
;
_journal_page_first 25
_journal_page_last 28
_journal_volume 1982
_journal_year 1982
_chemical_formula_sum 'B7 La2 Re3'
_chemical_name_systematic 'La2 Re3 B7'
_space_group_IT_number 54
_symmetry_space_group_name_Hall '-P 2a 2ac'
_symmetry_space_group_name_H-M 'P c c a'
_cell_angle_alpha 90
_cell_angle_beta 90
_cell_angle_gamma 90
_cell_formula_units_Z 4
_cell_length_a 7.681
_cell_length_b 6.773
_cell_length_c 11.658
_cell_volume 606.489
_citation_journal_id_ASTM DANND6
_cod_data_source_file boron4-x_338.cif
_cod_data_source_block B7La2Re3
_cod_database_code 1511679

loop_
_symmetry_equiv_pos_as_xyz
x,y,z
-x+1/2,-y,z
x+1/2,-y,-z+1/2
-x,y,-z+1/2
-x,-y,-z
x-1/2,y,-z
-x-1/2,y,z-1/2
x,-y,z-1/2

loop_
_atom_site_label
_atom_site_type_symbol
_atom_site_fract_x
_atom_site_fract_y
_atom_site_fract_z
_atom_site_occupancy
_atom_site_U_iso_or_equiv
B4 B-3 0 0.37 0.25 1 0.0
Re1 Re+5 0.0912 0.395 0.0806 1 0.0
B1 B-3 0.034 0.102 0.454 1 0.0
B3 B-3 0.371 0.299 0.038 1 0.0
La1 La+3 0.322 0.2883 0.3226 1 0.0
B2 B-3 0.04 0.125 0.186 1 0.0
Re2 Re+5 0.25 0 0.0683 1 0.0
